data_7134198
loop_
_publ_author_name
'Gray, Novan A. G.'
'Britten, James F.'
'Emslie, David J. H.'

_publ_section_title
;
 Potassium-telluroether interactions: structural characterisation and
 computational analysis.
;
_journal_name_full 'Chemical communications (Cambridge, England)'
_journal_paper_doi 10.1039/d4cc06539e
_journal_year 2025
_chemical_formula_moiety 'C47 H61 K N Te2'
_chemical_formula_sum 'C47 H61 K N Te2'
_chemical_formula_weight 934.26
_space_group_crystal_system monoclinic
_space_group_IT_number 14
_space_group_name_Hall '-P 2ybc'
_space_group_name_H-M_alt 'P 1 21/c 1'
_atom_sites_solution_hydrogens geom
_atom_sites_solution_primary dual
_audit_creation_date 2024-10-08
_audit_creation_method
;
Olex2 1.5
(compiled 2024.02.16 svn.r378c4104 for OlexSys, GUI svn.r6928)
;
_audit_update_record
;
2024-12-09 deposited with the CCDC.	2025-01-21 downloaded from the CCDC.
;
_cell_angle_alpha 90
_cell_angle_beta 97.869(13)
_cell_angle_gamma 90
_cell_formula_units_Z 4
_cell_length_a 24.534(15)
_cell_length_b 18.432(13)
_cell_length_c 10.716(8)
_cell_measurement_reflns_used 9866
_cell_measurement_temperature 100.00
_cell_measurement_theta_max 23.79
_cell_measurement_theta_min 2.21
_cell_volume 4800(6)
_computing_cell_refinement 'SAINT V8.40B (?, 2016)'
_computing_data_reduction 'SAINT V8.40B (?, 2016)'
_computing_molecular_graphics 'Olex2 1.5 (Dolomanov et al., 2009)'
_computing_publication_material 'Olex2 1.5 (Dolomanov et al., 2009)'
_computing_structure_refinement 'SHELXL 2019/3 (Sheldrick, 2015)'
_computing_structure_solution 'SHELXT 2018/2 (Sheldrick, 2018)'
_diffrn_ambient_temperature 100.00
_diffrn_measured_fraction_theta_full 0.997
_diffrn_measured_fraction_theta_max 0.997
_diffrn_measurement_device_type 'Bruker APEX-II CCD'
_diffrn_measurement_method '\f and \w scans'
_diffrn_radiation_type MoK\a
_diffrn_radiation_wavelength 0.71073
_diffrn_reflns_av_R_equivalents 0.1047
_diffrn_reflns_av_unetI/netI 0.0714
_diffrn_reflns_Laue_measured_fraction_full 0.997
_diffrn_reflns_Laue_measured_fraction_max 0.997
_diffrn_reflns_limit_h_max 31
_diffrn_reflns_limit_h_min -31
_diffrn_reflns_limit_k_max 23
_diffrn_reflns_limit_k_min -23
_diffrn_reflns_limit_l_max 13
_diffrn_reflns_limit_l_min -13
_diffrn_reflns_number 68578
_diffrn_reflns_point_group_measured_fraction_full 0.997
_diffrn_reflns_point_group_measured_fraction_max 0.997
_diffrn_reflns_theta_full 25.242
_diffrn_reflns_theta_max 27.103
_diffrn_reflns_theta_min 1.919
_diffrn_source_current 1.4
_diffrn_source_power 0.07
_diffrn_source_voltage 50.0
_diffrn_standards_number 0
_exptl_absorpt_coefficient_mu 1.331
_exptl_absorpt_correction_T_max 0.7458
_exptl_absorpt_correction_T_min 0.5203
_exptl_absorpt_correction_type multi-scan
_exptl_absorpt_process_details
;
SADABS-2016/2 (Bruker,2016/2) was used for absorption correction.
wR2(int) was 0.1149 before and 0.0842 after correction.
The Ratio of minimum to maximum transmission is 0.6976.
The \l/2 correction factor is Not present.
;
_exptl_crystal_colour yellow
_exptl_crystal_colour_primary yellow
_exptl_crystal_density_diffrn 1.293
_exptl_crystal_description prism
_exptl_crystal_F_000 1892
_exptl_crystal_size_max 0.345
_exptl_crystal_size_mid 0.121
_exptl_crystal_size_min 0.085
_refine_diff_density_max 2.546
_refine_diff_density_min -1.710
_refine_diff_density_rms 0.202
_refine_ls_extinction_method none
_refine_ls_goodness_of_fit_ref 1.077
_refine_ls_hydrogen_treatment constr
_refine_ls_matrix_type full
_refine_ls_number_parameters 465
_refine_ls_number_reflns 10575
_refine_ls_number_restraints 0
_refine_ls_restrained_S_all 1.077
_refine_ls_R_factor_all 0.1296
_refine_ls_R_factor_gt 0.0977
_refine_ls_shift/su_max 0.001
_refine_ls_shift/su_mean 0.000
_refine_ls_structure_factor_coef Fsqd
_refine_ls_weighting_details 'w=1/[\s^2^(Fo^2^)+(0.1273P)^2^+93.4301P] where P=(Fo^2^+2Fc^2^)/3'
_refine_ls_weighting_scheme calc
_refine_ls_wR_factor_gt 0.2605
_refine_ls_wR_factor_ref 0.2888
_reflns_Friedel_coverage 0.000
_reflns_number_gt 8092
_reflns_number_total 10575
_reflns_threshold_expression 'I > 2\s(I)'
_cod_data_source_file d4cc06539e3.cif
_cod_data_source_block KTeNTeTrippx
_cod_database_code 7134198
_shelx_shelxl_version_number 2019/3
_shelx_space_group_comment
;
The symmetry employed for this shelxl refinement is uniquely defined
by the following loop, which should always be used as a source of
symmetry information in preference to the above space-group names.
They are only intended as comments.
;
_shelx_estimated_absorpt_t_max 0.895
_shelx_estimated_absorpt_t_min 0.657
_olex2_refinement_description
;
1. Twinned data refinement
 Scales: 0.81071
 0.18929
2. Uiso/Uaniso restraints and constraints
Uanis(C1) = Uanis(C13)
Uanis(C3) = Uanis(C11)
3. Others
 Fixed Sof: H3(0.5) H27(0.5)
4.a Ternary CH refined with riding coordinates:
 C45(H45), C39(H39), C30(H30), C42(H42), C27(H27), C24(H24)
4.b Aromatic/amide H refined with riding coordinates:
 C3(H3), C5(H5), C37(H37), C11(H11), C35(H35), C9(H9), C22(H22), C20(H20)
4.c Idealised Me refined as rotating group:
 C17(H17A,H17B,H17C), C14(H14A,H14B,H14C), C15(H15A,H15B,H15C), C16(H16A,H16B,
 H16C), C46(H46A,H46B,H46C), C41(H41A,H41B,H41C), C31(H31A,H31B,H31C), C43(H43A,
 H43B,H43C), C47(H47A,H47B,H47C), C44(H44A,H44B,H44C), C40(H40A,H40B,H40C),
 C29(H29A,H29B,H29C), C26(H26A,H26B,H26C), C28(H28A,H28B,H28C), C25(H25A,H25B,
 H25C), C32(H32A,H32B,H32C)
;
_olex2_submission_special_instructions 'No special instructions were received'

loop_
_space_group_symop_operation_xyz
'x, y, z'
'-x, y+1/2, -z+1/2'
'-x, -y, -z'
'x, -y-1/2, z-1/2'

loop_
_atom_site_label
_atom_site_type_symbol
_atom_site_fract_x
_atom_site_fract_y
_atom_site_fract_z
_atom_site_U_iso_or_equiv
_atom_site_adp_type
_atom_site_occupancy
_atom_site_site_symmetry_order
_atom_site_calc_flag
_atom_site_refinement_flags_posn
_atom_site_refinement_flags_adp
_atom_site_refinement_flags_occupancy
_atom_site_disorder_assembly
_atom_site_disorder_group
Te1 Te 0.77995(4) 0.59608(5) 0.25965(9) 0.0349(2) Uani 1 1 d . . . . .
K1 K 0.80364(15) 0.7793(2) 0.0299(3) 0.0476(8) Uani 1 1 d . . . . .
C3 C 0.7918(6) 0.9267(8) 0.3734(11) 0.037(2) Uani 1 1 d . . . . .
H3 H 0.759273 0.951410 0.387842 0.044 Uiso 0.5 1 calc R U P . .
C1 C 0.8364(5) 0.8139(6) 0.3161(10) 0.0220(16) Uani 1 1 d . . . . .
C17 C 1.0018(5) 0.5550(6) 0.1825(12) 0.028(2) Uani 1 1 d . . . . .
H17A H 1.001084 0.553466 0.090867 0.042 Uiso 1 1 calc R U . . .
H17B H 0.996015 0.506098 0.213910 0.042 Uiso 1 1 calc R U . . .
H17C H 1.037552 0.573404 0.221827 0.042 Uiso 1 1 calc R U . . .
C6 C 0.8886(5) 0.8486(6) 0.3353(11) 0.025(2) Uani 1 1 d . . . . .
C5 C 0.8942(5) 0.9209(7) 0.3768(12) 0.027(2) Uani 1 1 d . . . . .
H5 H 0.929632 0.942699 0.389888 0.033 Uiso 1 1 calc R U . . .
N1 N 0.8254(4) 0.7462(5) 0.2825(9) 0.025(2) Uani 1 1 d . . . . .
C2 C 0.7904(5) 0.8611(7) 0.3305(12) 0.034(3) Uani 1 1 d . . . . .
C14 C 0.8550(6) 1.0409(7) 0.4453(13) 0.035(3) Uani 1 1 d . . . . .
H14A H 0.840146 1.073944 0.377490 0.052 Uiso 1 1 calc R U . . .
H14B H 0.894273 1.050855 0.469669 0.052 Uiso 1 1 calc R U . . .
H14C H 0.835452 1.048111 0.518202 0.052 Uiso 1 1 calc R U . . .
C4 C 0.8474(6) 0.9618(6) 0.3992(12) 0.031(3) Uani 1 1 d . . . . .
C15 C 0.9570(6) 0.8435(7) 0.1826(14) 0.037(3) Uani 1 1 d . . . . .
H15A H 0.925985 0.843344 0.114397 0.056 Uiso 1 1 calc R U . . .
H15B H 0.987817 0.816443 0.156081 0.056 Uiso 1 1 calc R U . . .
H15C H 0.968370 0.893568 0.202515 0.056 Uiso 1 1 calc R U . . .
C33 C 0.7922(6) 0.4793(6) 0.2679(12) 0.030(3) Uani 1 1 d . . . . .
C37 C 0.8394(6) 0.3754(9) 0.3573(16) 0.046(4) Uani 1 1 d . . . . .
H37 H 0.868108 0.354712 0.414936 0.055 Uiso 1 1 calc R U . . .
C12 C 0.8602(5) 0.6271(6) 0.2383(12) 0.027(3) Uani 1 1 d . . . . .
C45 C 0.8694(6) 0.4929(9) 0.4590(15) 0.044(3) Uani 1 1 d . . . . .
H45 H 0.868576 0.544758 0.431201 0.052 Uiso 1 1 calc R U . . .
C11 C 0.9019(6) 0.5810(8) 0.2111(11) 0.037(2) Uani 1 1 d . . . . .
H11 H 0.893798 0.531827 0.189110 0.044 Uiso 1 1 calc R U . . .
C7 C 0.9393(5) 0.8074(6) 0.3001(11) 0.026(2) Uani 1 1 d . . . . .
C13 C 0.8705(5) 0.7028(6) 0.2641(9) 0.0220(16) Uani 1 1 d . . . . .
C39 C 0.7093(7) 0.4644(9) 0.0954(16) 0.050(4) Uani 1 1 d . . . . .
H39 H 0.718421 0.514947 0.071256 0.059 Uiso 1 1 calc R U . . .
C8 C 0.9248(5) 0.7283(6) 0.2701(10) 0.022(2) Uani 1 1 d . . . . .
C16 C 0.9868(5) 0.8128(8) 0.4093(14) 0.037(3) Uani 1 1 d . . . . .
H16A H 1.000003 0.863028 0.417004 0.055 Uiso 1 1 calc R U . . .
H16B H 1.016875 0.780887 0.392683 0.055 Uiso 1 1 calc R U . . .
H16C H 0.973693 0.798100 0.487941 0.055 Uiso 1 1 calc R U . . .
C36 C 0.8062(6) 0.3279(9) 0.2762(18) 0.050(4) Uani 1 1 d . . . . .
C10 C 0.9548(5) 0.6067(7) 0.2160(11) 0.027(2) Uani 1 1 d . . . . .
C18 C 0.6552(6) 0.8833(9) 0.2941(17) 0.047(4) Uani 1 1 d . . . . .
C30 C 0.6855(8) 0.9516(10) 0.1053(18) 0.058(4) Uani 1 1 d . . . . .
H30 H 0.722264 0.930895 0.139170 0.069 Uiso 1 1 calc R U . . .
C21 C 0.5672(7) 0.9805(11) 0.2937(19) 0.061(5) Uani 1 1 d . . . . .
C35 C 0.7664(6) 0.3612(8) 0.1954(15) 0.041(3) Uani 1 1 d . . . . .
H35 H 0.742276 0.330980 0.141417 0.049 Uiso 1 1 calc R U . . .
C23 C 0.6481(6) 0.9420(9) 0.2041(15) 0.043(3) Uani 1 1 d . . . . .
C9 C 0.9659(5) 0.6803(7) 0.2457(11) 0.027(2) Uani 1 1 d . . . . .
H9 H 1.002584 0.697696 0.249272 0.033 Uiso 1 1 calc R U . . .
C42 C 0.8184(7) 0.2472(9) 0.282(2) 0.057(5) Uani 1 1 d . . . . .
H42 H 0.823484 0.231729 0.372239 0.069 Uiso 1 1 calc R U . . .
C46 C 0.8461(8) 0.4890(12) 0.5808(17) 0.063(5) Uani 1 1 d . . . . .
H46A H 0.817587 0.526104 0.581721 0.095 Uiso 1 1 calc R U . . .
H46B H 0.875522 0.497416 0.650910 0.095 Uiso 1 1 calc R U . . .
H46C H 0.830075 0.440886 0.589492 0.095 Uiso 1 1 calc R U . . .
C41 C 0.6969(7) 0.4211(10) -0.0265(17) 0.053(4) Uani 1 1 d . . . . .
H41A H 0.731092 0.412918 -0.062165 0.079 Uiso 1 1 calc R U . . .
H41B H 0.670990 0.448229 -0.086856 0.079 Uiso 1 1 calc R U . . .
H41C H 0.680651 0.374281 -0.008698 0.079 Uiso 1 1 calc R U . . .
C22 C 0.6047(6) 0.9887(10) 0.2094(16) 0.050(4) Uani 1 1 d . . . . .
H22 H 0.600334 1.028491 0.152500 0.060 Uiso 1 1 calc R U . . .
C34 C 0.7579(7) 0.4369(8) 0.1850(14) 0.040(3) Uani 1 1 d . . . . .
C20 C 0.5747(7) 0.9259(12) 0.3811(17) 0.057(5) Uani 1 1 d . . . . .
H20 H 0.550057 0.921039 0.441716 0.068 Uiso 1 1 calc R U . . .
C38 C 0.8333(7) 0.4488(8) 0.3588(13) 0.041(3) Uani 1 1 d . . . . .
C31 C 0.6590(10) 0.9009(16) -0.0161(19) 0.087(8) Uani 1 1 d . . . . .
H31A H 0.676499 0.852979 -0.009958 0.130 Uiso 1 1 calc R U . . .
H31B H 0.665503 0.924303 -0.094833 0.130 Uiso 1 1 calc R U . . .
H31C H 0.619318 0.895399 -0.015181 0.130 Uiso 1 1 calc R U . . .
C43 C 0.7739(8) 0.2017(10) 0.211(3) 0.092(9) Uani 1 1 d . . . . .
H43A H 0.738038 0.217588 0.231737 0.138 Uiso 1 1 calc R U . . .
H43B H 0.779781 0.150679 0.235065 0.138 Uiso 1 1 calc R U . . .
H43C H 0.774678 0.207045 0.120463 0.138 Uiso 1 1 calc R U . . .
C19 C 0.6192(7) 0.8763(10) 0.3816(18) 0.052(4) Uani 1 1 d . . . . .
C47 C 0.9282(7) 0.4674(10) 0.4756(16) 0.050(4) Uani 1 1 d . . . . .
H47A H 0.951246 0.502048 0.528333 0.075 Uiso 1 1 calc R U . . .
H47B H 0.940897 0.463900 0.393001 0.075 Uiso 1 1 calc R U . . .
H47C H 0.930636 0.419654 0.516156 0.075 Uiso 1 1 calc R U . . .
C27 C 0.5190(8) 1.0322(13) 0.298(2) 0.075(6) Uani 1 1 d . . . . .
H27 H 0.495805 1.010802 0.358031 0.090 Uiso 0.5 1 calc R U P . .
C24 C 0.6210(9) 0.8140(11) 0.483(3) 0.077(7) Uani 1 1 d . . . . .
H24 H 0.656968 0.788156 0.484679 0.092 Uiso 1 1 calc R U . . .
C44 C 0.8711(11) 0.2330(11) 0.229(3) 0.094(9) Uani 1 1 d . . . . .
H44A H 0.876533 0.180541 0.222126 0.142 Uiso 1 1 calc R U . . .
H44B H 0.901983 0.254007 0.284902 0.142 Uiso 1 1 calc R U . . .
H44C H 0.869006 0.255148 0.145313 0.142 Uiso 1 1 calc R U . . .
Te2 Te 0.71625(4) 0.80088(5) 0.28013(9) 0.0354(2) Uani 1 1 d . . . . .
C40 C 0.6571(8) 0.4694(15) 0.162(2) 0.078(7) Uani 1 1 d . . . . .
H40A H 0.626713 0.489873 0.103764 0.116 Uiso 1 1 calc R U . . .
H40B H 0.664611 0.500702 0.236347 0.116 Uiso 1 1 calc R U . . .
H40C H 0.647006 0.420817 0.188075 0.116 Uiso 1 1 calc R U . . .
C29 C 0.5399(10) 1.1041(16) 0.353(3) 0.102(10) Uani 1 1 d . . . . .
H29A H 0.564382 1.126207 0.299209 0.153 Uiso 1 1 calc R U . . .
H29B H 0.560079 1.096093 0.437594 0.153 Uiso 1 1 calc R U . . .
H29C H 0.508622 1.136411 0.359215 0.153 Uiso 1 1 calc R U . . .
C26 C 0.6178(10) 0.8413(15) 0.609(3) 0.087(7) Uani 1 1 d . . . . .
H26A H 0.580341 0.858064 0.614116 0.131 Uiso 1 1 calc R U . . .
H26B H 0.643630 0.881702 0.627062 0.131 Uiso 1 1 calc R U . . .
H26C H 0.627441 0.802361 0.670263 0.131 Uiso 1 1 calc R U . . .
C28 C 0.4842(11) 1.040(2) 0.180(3) 0.139(16) Uani 1 1 d . . . . .
H28A H 0.449124 1.061419 0.193789 0.209 Uiso 1 1 calc R U . . .
H28B H 0.477365 0.991571 0.141267 0.209 Uiso 1 1 calc R U . . .
H28C H 0.502181 1.070597 0.123386 0.209 Uiso 1 1 calc R U . . .
C25 C 0.5759(14) 0.7599(17) 0.444(4) 0.129(13) Uani 1 1 d . . . . .
H25A H 0.568489 0.732195 0.518043 0.193 Uiso 1 1 calc R U . . .
H25B H 0.587339 0.726657 0.381174 0.193 Uiso 1 1 calc R U . . .
H25C H 0.542428 0.785545 0.407948 0.193 Uiso 1 1 calc R U . . .
C32 C 0.6939(10) 1.0279(12) 0.071(3) 0.095(9) Uani 1 1 d . . . . .
H32A H 0.658754 1.048794 0.033071 0.142 Uiso 1 1 calc R U . . .
H32B H 0.720224 1.029983 0.009667 0.142 Uiso 1 1 calc R U . . .
H32C H 0.708360 1.055446 0.146167 0.142 Uiso 1 1 calc R U . . .

loop_
_atom_site_aniso_label
_atom_site_aniso_U_11
_atom_site_aniso_U_22
_atom_site_aniso_U_33
_atom_site_aniso_U_23
_atom_site_aniso_U_13
_atom_site_aniso_U_12
Te1 0.0319(4) 0.0311(4) 0.0415(5) -0.0043(3) 0.0041(4) -0.0035(4)
K1 0.060(2) 0.059(2) 0.0239(14) -0.0005(13) 0.0052(13) 0.0080(17)
C3 0.052(6) 0.042(5) 0.016(4) 0.001(4) 0.002(4) 0.028(5)
C1 0.035(4) 0.027(4) 0.004(3) -0.004(3) 0.005(3) 0.003(3)
C17 0.030(6) 0.019(5) 0.034(6) 0.004(5) 0.004(5) 0.009(5)
C6 0.035(6) 0.022(5) 0.017(5) 0.005(4) 0.005(4) 0.002(5)
C5 0.024(6) 0.023(6) 0.032(6) 0.005(5) -0.007(5) -0.002(5)
N1 0.033(5) 0.024(5) 0.020(5) -0.007(4) 0.008(4) -0.011(4)
C2 0.032(7) 0.034(7) 0.034(7) 0.012(5) -0.001(5) -0.008(5)
C14 0.044(7) 0.031(7) 0.031(7) 0.001(5) 0.011(6) 0.007(6)
C4 0.050(8) 0.020(6) 0.025(6) 0.003(5) 0.015(5) 0.006(5)
C15 0.045(8) 0.024(6) 0.048(8) 0.002(6) 0.020(6) -0.010(6)
C33 0.048(7) 0.012(5) 0.030(6) 0.003(4) 0.006(5) 0.002(5)
C37 0.036(7) 0.043(8) 0.056(9) -0.002(7) 0.002(6) 0.003(6)
C12 0.031(6) 0.017(5) 0.035(6) -0.007(5) 0.005(5) -0.008(5)
C45 0.047(8) 0.038(8) 0.044(8) -0.001(7) -0.001(7) -0.005(6)
C11 0.052(6) 0.042(5) 0.016(4) 0.001(4) 0.002(4) 0.028(5)
C7 0.030(6) 0.023(6) 0.026(6) -0.004(5) 0.007(5) -0.001(5)
C13 0.035(4) 0.027(4) 0.004(3) -0.004(3) 0.005(3) 0.003(3)
C39 0.051(9) 0.040(8) 0.056(9) -0.012(7) 0.001(7) -0.012(7)
C8 0.032(6) 0.018(5) 0.016(5) 0.003(4) 0.003(4) 0.000(5)
C16 0.027(6) 0.034(7) 0.047(8) -0.014(6) -0.006(5) 0.002(5)
C36 0.040(8) 0.045(9) 0.065(11) -0.009(8) 0.008(7) 0.001(7)
C10 0.035(6) 0.024(6) 0.023(6) 0.005(5) 0.007(5) 0.004(5)
C18 0.034(7) 0.045(8) 0.063(10) -0.010(8) 0.004(7) 0.009(6)
C30 0.066(11) 0.056(11) 0.052(10) 0.006(8) 0.011(8) 0.012(9)
C21 0.041(8) 0.077(13) 0.065(11) -0.003(10) 0.001(8) 0.021(9)
C35 0.036(7) 0.035(7) 0.049(8) -0.007(6) -0.003(6) -0.002(6)
C23 0.039(7) 0.047(9) 0.042(8) 0.000(7) -0.003(6) 0.017(7)
C9 0.032(6) 0.029(6) 0.022(6) 0.001(5) 0.006(5) -0.001(5)
C42 0.053(9) 0.035(8) 0.081(13) -0.009(8) -0.002(9) -0.013(7)
C46 0.052(9) 0.089(14) 0.048(9) -0.011(10) 0.004(8) -0.019(10)
C41 0.054(9) 0.055(10) 0.049(9) -0.005(8) 0.004(7) -0.017(8)
C22 0.037(8) 0.062(10) 0.049(9) 0.006(8) 0.000(7) 0.013(7)
C34 0.051(8) 0.036(7) 0.034(7) -0.005(6) 0.012(6) -0.005(7)
C20 0.039(8) 0.080(13) 0.055(10) 0.001(9) 0.018(7) 0.010(8)
C38 0.056(9) 0.039(8) 0.028(7) -0.003(6) 0.004(6) -0.005(7)
C31 0.076(14) 0.14(2) 0.040(10) -0.006(12) 0.002(9) 0.035(15)
C43 0.049(11) 0.034(9) 0.18(3) 0.031(12) -0.021(14) 0.016(8)
C19 0.038(8) 0.052(10) 0.067(11) 0.003(8) 0.013(8) 0.000(7)
C47 0.049(9) 0.052(9) 0.047(9) -0.010(7) 0.001(7) 0.003(7)
C27 0.041(9) 0.080(14) 0.100(17) 0.006(13) -0.002(10) 0.027(9)
C24 0.060(11) 0.055(11) 0.13(2) 0.014(12) 0.055(13) 0.012(9)
C44 0.089(16) 0.039(11) 0.16(3) -0.013(14) 0.040(17) 0.014(11)
Te2 0.0265(4) 0.0370(5) 0.0422(5) -0.0044(4) 0.0028(4) 0.0017(3)
C40 0.049(11) 0.111(19) 0.067(13) -0.022(13) -0.013(9) 0.011(11)
C29 0.061(13) 0.13(2) 0.11(2) -0.030(18) -0.012(13) 0.055(15)
C26 0.068(14) 0.096(19) 0.101(19) 0.022(15) 0.021(13) 0.010(13)
C28 0.088(18) 0.20(4) 0.11(2) -0.07(2) -0.048(17) 0.09(2)
C25 0.14(3) 0.09(2) 0.18(3) -0.02(2) 0.10(3) -0.04(2)
C32 0.086(16) 0.061(13) 0.15(3) 0.043(15) 0.057(17) 0.022(12)

loop_
_atom_type_symbol
_atom_type_description
_atom_type_scat_dispersion_real
_atom_type_scat_dispersion_imag
_atom_type_scat_source
C C 0.0033 0.0016 'International Tables Vol C Tables 4.2.6.8 and 6.1.1.4'
H H 0.0000 0.0000 'International Tables Vol C Tables 4.2.6.8 and 6.1.1.4'
K K 0.2009 0.2494 'International Tables Vol C Tables 4.2.6.8 and 6.1.1.4'
N N 0.0061 0.0033 'International Tables Vol C Tables 4.2.6.8 and 6.1.1.4'
Te Te -0.5308 1.6751 'International Tables Vol C Tables 4.2.6.8 and 6.1.1.4'

loop_
_exptl_crystal_face_index_h
_exptl_crystal_face_index_k
_exptl_crystal_face_index_l
_exptl_crystal_face_perp_dist
1.00 -1.00 -1.00 0.0530
-1.00 -1.00 0.00 0.0480
1.00 1.00 0.00 0.0100
-1.00 1.00 0.00 0.0410
1.00 -1.00 0.00 0.0130
-1.00 1.00 1.00 0.1330

loop_
_geom_angle_atom_site_label_1
_geom_angle_atom_site_label_2
_geom_angle_atom_site_label_3
_geom_angle
_geom_angle_site_symmetry_1
_geom_angle_site_symmetry_3
_geom_angle_publ_flag
C33 Te1 K1 125.5(4) . 4_576 ?
C12 Te1 K1 82.3(3) . 4_576 ?
C12 Te1 C33 98.6(5) . . ?
C1 K1 Te1 77.9(2) 4_575 4_575 ?
C1 K1 Te1 129.5(2) . 4_575 ?
C1 K1 C1 142.3(4) 4_575 . ?
C1 K1 C2 25.7(3) 4_575 4_575 ?
C1 K1 C2 140.7(3) . 4_575 ?
C1 K1 C13 40.6(3) 4_575 4_575 ?
C1 K1 C13 100.6(3) 4_575 . ?
C1 K1 C13 134.0(3) . 4_575 ?
C1 K1 C13 43.3(3) . . ?
C1 K1 Te2 147.8(2) 4_575 . ?
C1 K1 Te2 50.2(2) . . ?
C1 K1 Te2 52.3(2) 4_575 4_575 ?
C1 K1 Te2 151.6(2) . 4_575 ?
N1 K1 Te1 52.6(2) 4_575 4_575 ?
N1 K1 Te1 154.1(2) . 4_575 ?
N1 K1 C1 154.3(3) 4_575 . ?
N1 K1 C1 25.5(3) 4_575 4_575 ?
N1 K1 C1 125.2(3) . 4_575 ?
N1 K1 C1 24.8(3) . . ?
N1 K1 N1 148.5(3) . 4_575 ?
N1 K1 C2 44.2(3) 4_575 4_575 ?
N1 K1 C2 116.5(3) . 4_575 ?
N1 K1 C13 26.5(3) . . ?
N1 K1 C13 140.6(3) . 4_575 ?
N1 K1 C13 122.2(3) 4_575 . ?
N1 K1 C13 22.6(3) 4_575 4_575 ?
N1 K1 Te2 132.1(2) . 4_575 ?
N1 K1 Te2 155.5(2) 4_575 . ?
N1 K1 Te2 50.3(2) . . ?
N1 K1 Te2 52.3(2) 4_575 4_575 ?
C2 K1 Te1 89.4(3) 4_575 4_575 ?
C2 K1 C13 64.4(3) 4_575 4_575 ?
C2 K1 Te2 122.3(3) 4_575 . ?
C2 K1 Te2 36.2(2) 4_575 4_575 ?
C13 K1 Te1 48.7(2) 4_575 4_575 ?
C13 K1 Te1 156.7(3) . 4_575 ?
C13 K1 C2 99.1(3) . 4_575 ?
C13 K1 C13 116.2(4) . 4_575 ?
C13 K1 Te2 76.0(2) . . ?
C13 K1 Te2 128.1(2) . 4_575 ?
C13 K1 Te2 74.0(2) 4_575 4_575 ?
C13 K1 Te2 166.1(2) 4_575 . ?
Te2 K1 Te1 117.46(11) . 4_575 ?
Te2 K1 Te1 69.47(8) 4_575 4_575 ?
Te2 K1 Te2 104.18(11) 4_575 . ?
C2 C3 H3 121.7 . . ?
C2 C3 C4 116.6(12) . . ?
C4 C3 H3 121.7 . . ?
K1 C1 K1 124.2(4) 4_576 . ?
C6 C1 K1 109.8(7) . . ?
C6 C1 K1 117.9(7) . 4_576 ?
C6 C1 C2 114.4(10) . . ?
N1 C1 K1 66.9(6) . 4_576 ?
N1 C1 K1 61.5(6) . . ?
N1 C1 C6 127.8(11) . . ?
N1 C1 C2 117.8(11) . . ?
C2 C1 K1 88.3(7) . 4_576 ?
C2 C1 K1 97.3(7) . . ?
H17A C17 H17B 109.5 . . ?
H17A C17 H17C 109.5 . . ?
H17B C17 H17C 109.5 . . ?
C10 C17 H17A 109.5 . . ?
C10 C17 H17B 109.5 . . ?
C10 C17 H17C 109.5 . . ?
C1 C6 C7 118.9(10) . . ?
C5 C6 C1 121.3(11) . . ?
C5 C6 C7 119.7(11) . . ?
C6 C5 H5 119.7 . . ?
C6 C5 C4 120.6(11) . . ?
C4 C5 H5 119.7 . . ?
K1 N1 K1 157.8(4) . 4_576 ?
C1 N1 K1 93.7(7) . . ?
C1 N1 K1 87.6(7) . 4_576 ?
C1 N1 C13 116.4(10) . . ?
C13 N1 K1 107.1(7) . 4_576 ?
C13 N1 K1 92.2(6) . . ?
C3 C2 K1 120.1(9) . 4_576 ?
C3 C2 C1 128.1(12) . . ?
C3 C2 Te2 123.8(11) . . ?
C1 C2 K1 66.0(6) . 4_576 ?
C1 C2 Te2 108.0(9) . . ?
Te2 C2 K1 76.3(4) . 4_576 ?
H14A C14 H14B 109.5 . . ?
H14A C14 H14C 109.5 . . ?
H14B C14 H14C 109.5 . . ?
C4 C14 H14A 109.5 . . ?
C4 C14 H14B 109.5 . . ?
C4 C14 H14C 109.5 . . ?
C3 C4 C14 122.2(11) . . ?
C5 C4 C3 118.4(11) . . ?
C5 C4 C14 119.4(12) . . ?
H15A C15 H15B 109.5 . . ?
H15A C15 H15C 109.5 . . ?
H15B C15 H15C 109.5 . . ?
C7 C15 H15A 109.5 . . ?
C7 C15 H15B 109.5 . . ?
C7 C15 H15C 109.5 . . ?
C34 C33 Te1 117.8(10) . . ?
C34 C33 C38 122.1(12) . . ?
C38 C33 Te1 120.1(9) . . ?
C36 C37 H37 117.7 . . ?
C38 C37 H37 117.7 . . ?
C38 C37 C36 124.6(15) . . ?
C11 C12 Te1 125.8(10) . . ?
C11 C12 C13 121.2(12) . . ?
C13 C12 Te1 112.9(9) . . ?
C46 C45 H45 108.2 . . ?
C46 C45 C38 109.5(13) . . ?
C46 C45 C47 110.8(14) . . ?
C38 C45 H45 108.2 . . ?
C47 C45 H45 108.2 . . ?
C47 C45 C38 111.7(13) . . ?
C12 C11 H11 120.1 . . ?
C10 C11 C12 119.9(13) . . ?
C10 C11 H11 120.1 . . ?
C15 C7 C6 108.3(10) . . ?
C8 C7 C6 110.4(10) . . ?
C8 C7 C15 108.9(10) . . ?
C8 C7 C16 110.7(10) . . ?
C16 C7 C6 109.4(10) . . ?
C16 C7 C15 109.0(11) . . ?
K1 C13 K1 110.9(4) . 4_576 ?
N1 C13 K1 50.4(5) . 4_576 ?
N1 C13 K1 61.3(6) . . ?
N1 C13 C12 117.3(11) . . ?
N1 C13 C8 124.4(10) . . ?
C12 C13 K1 99.1(7) . 4_576 ?
C12 C13 K1 102.9(7) . . ?
C8 C13 K1 106.0(7) . . ?
C8 C13 K1 118.6(7) . 4_576 ?
C8 C13 C12 118.4(11) . . ?
C41 C39 H39 106.9 . . ?
C41 C39 C40 110.1(14) . . ?
C34 C39 H39 106.9 . . ?
C34 C39 C41 114.5(14) . . ?
C34 C39 C40 110.9(15) . . ?
C40 C39 H39 106.9 . . ?
C13 C8 C7 121.5(10) . . ?
C9 C8 C7 119.5(11) . . ?
C9 C8 C13 119.1(11) . . ?
C7 C16 H16A 109.5 . . ?
C7 C16 H16B 109.5 . . ?
C7 C16 H16C 109.5 . . ?
H16A C16 H16B 109.5 . . ?
H16A C16 H16C 109.5 . . ?
H16B C16 H16C 109.5 . . ?
C37 C36 C42 119.3(15) . . ?
C35 C36 C37 114.6(15) . . ?
C35 C36 C42 126.0(15) . . ?
C11 C10 C17 120.0(11) . . ?
C11 C10 C9 119.4(12) . . ?
C9 C10 C17 120.5(11) . . ?
C23 C18 Te2 120.2(11) . . ?
C19 C18 C23 119.6(14) . . ?
C19 C18 Te2 119.8(13) . . ?
C23 C30 H30 107.8 . . ?
C23 C30 C31 105.9(16) . . ?
C31 C30 H30 107.8 . . ?
C32 C30 H30 107.8 . . ?
C32 C30 C23 114.2(17) . . ?
C32 C30 C31 113(2) . . ?
C22 C21 C27 122.5(19) . . ?
C20 C21 C22 119.2(15) . . ?
C20 C21 C27 118.3(18) . . ?
C36 C35 H35 117.2 . . ?
C36 C35 C34 125.5(14) . . ?
C34 C35 H35 117.2 . . ?
C18 C23 C30 122.0(14) . . ?
C22 C23 C18 117.6(15) . . ?
C22 C23 C30 120.3(15) . . ?
C8 C9 C10 122.0(11) . . ?
C8 C9 H9 119.0 . . ?
C10 C9 H9 119.0 . . ?
C36 C42 H42 108.4 . . ?
C43 C42 C36 113.7(15) . . ?
C43 C42 H42 108.4 . . ?
C43 C42 C44 108(2) . . ?
C44 C42 C36 109.3(15) . . ?
C44 C42 H42 108.4 . . ?
C45 C46 H46A 109.5 . . ?
C45 C46 H46B 109.5 . . ?
C45 C46 H46C 109.5 . . ?
H46A C46 H46B 109.5 . . ?
H46A C46 H46C 109.5 . . ?
H46B C46 H46C 109.5 . . ?
C39 C41 H41A 109.5 . . ?
C39 C41 H41B 109.5 . . ?
C39 C41 H41C 109.5 . . ?
H41A C41 H41B 109.5 . . ?
H41A C41 H41C 109.5 . . ?
H41B C41 H41C 109.5 . . ?
C21 C22 H22 118.5 . . ?
C23 C22 C21 123.1(17) . . ?
C23 C22 H22 118.5 . . ?
C33 C34 C39 125.2(13) . . ?
C33 C34 C35 116.0(14) . . ?
C35 C34 C39 118.4(13) . . ?
C21 C20 H20 119.8 . . ?
C21 C20 C19 120.4(16) . . ?
C19 C20 H20 119.8 . . ?
C33 C38 C45 124.1(13) . . ?
C37 C38 C33 117.1(13) . . ?
C37 C38 C45 118.8(14) . . ?
C30 C31 H31A 109.5 . . ?
C30 C31 H31B 109.5 . . ?
C30 C31 H31C 109.5 . . ?
H31A C31 H31B 109.5 . . ?
H31A C31 H31C 109.5 . . ?
H31B C31 H31C 109.5 . . ?
C42 C43 H43A 109.5 . . ?
C42 C43 H43B 109.5 . . ?
C42 C43 H43C 109.5 . . ?
H43A C43 H43B 109.5 . . ?
H43A C43 H43C 109.5 . . ?
H43B C43 H43C 109.5 . . ?
C18 C19 C20 120.0(17) . . ?
C18 C19 C24 125.1(15) . . ?
C20 C19 C24 114.8(15) . . ?
C45 C47 H47A 109.5 . . ?
C45 C47 H47B 109.5 . . ?
C45 C47 H47C 109.5 . . ?
H47A C47 H47B 109.5 . . ?
H47A C47 H47C 109.5 . . ?
H47B C47 H47C 109.5 . . ?
C21 C27 H27 106.4 . . ?
C29 C27 C21 109.8(17) . . ?
C29 C27 H27 106.4 . . ?
C28 C27 C21 114(2) . . ?
C28 C27 H27 106.4 . . ?
C28 C27 C29 113(3) . . ?
C19 C24 H24 107.7 . . ?
C26 C24 C19 112.8(19) . . ?
C26 C24 H24 107.7 . . ?
C26 C24 C25 111(2) . . ?
C25 C24 C19 110(2) . . ?
C25 C24 H24 107.7 . . ?
C42 C44 H44A 109.5 . . ?
C42 C44 H44B 109.5 . . ?
C42 C44 H44C 109.5 . . ?
H44A C44 H44B 109.5 . . ?
H44A C44 H44C 109.5 . . ?
H44B C44 H44C 109.5 . . ?
K1 Te2 K1 98.85(10) 4_576 . ?
C2 Te2 K1 67.5(3) . 4_576 ?
C2 Te2 K1 71.3(4) . . ?
C2 Te2 C18 101.1(6) . . ?
C18 Te2 K1 126.9(5) . 4_576 ?
C18 Te2 K1 127.4(5) . . ?
C39 C40 H40A 109.5 . . ?
C39 C40 H40B 109.5 . . ?
C39 C40 H40C 109.5 . . ?
H40A C40 H40B 109.5 . . ?
H40A C40 H40C 109.5 . . ?
H40B C40 H40C 109.5 . . ?
C27 C29 H29A 109.5 . . ?
C27 C29 H29B 109.5 . . ?
C27 C29 H29C 109.5 . . ?
H29A C29 H29B 109.5 . . ?
H29A C29 H29C 109.5 . . ?
H29B C29 H29C 109.5 . . ?
C24 C26 H26A 109.5 . . ?
C24 C26 H26B 109.5 . . ?
C24 C26 H26C 109.5 . . ?
H26A C26 H26B 109.5 . . ?
H26A C26 H26C 109.5 . . ?
H26B C26 H26C 109.5 . . ?
C27 C28 H28A 109.5 . . ?
C27 C28 H28B 109.5 . . ?
C27 C28 H28C 109.5 . . ?
H28A C28 H28B 109.5 . . ?
H28A C28 H28C 109.5 . . ?
H28B C28 H28C 109.5 . . ?
C24 C25 H25A 109.5 . . ?
C24 C25 H25B 109.5 . . ?
C24 C25 H25C 109.5 . . ?
H25A C25 H25B 109.5 . . ?
H25A C25 H25C 109.5 . . ?
H25B C25 H25C 109.5 . . ?
C30 C32 H32A 109.5 . . ?
C30 C32 H32B 109.5 . . ?
C30 C32 H32C 109.5 . . ?
H32A C32 H32B 109.5 . . ?
H32A C32 H32C 109.5 . . ?
H32B C32 H32C 109.5 . . ?

loop_
_geom_bond_atom_site_label_1
_geom_bond_atom_site_label_2
_geom_bond_distance
_geom_bond_site_symmetry_2
_geom_bond_publ_flag
Te1 K1 3.680(4) 4_576 ?
Te1 C33 2.174(11) . ?
Te1 C12 2.092(12) . ?
K1 C1 3.128(11) . ?
K1 C1 3.057(12) 4_575 ?
K1 N1 2.755(11) . ?
K1 N1 2.814(10) 4_575 ?
K1 C2 3.343(13) 4_575 ?
K1 C13 3.138(11) . ?
K1 C13 3.492(11) 4_575 ?
K1 Te2 3.517(4) 4_575 ?
K1 Te2 3.677(4) . ?
C3 H3 0.9500 . ?
C3 C2 1.29(2) . ?
C3 C4 1.50(2) . ?
C1 C6 1.421(17) . ?
C1 N1 1.316(15) . ?
C1 C2 1.450(18) . ?
C17 H17A 0.9800 . ?
C17 H17B 0.9800 . ?
C17 H17C 0.9800 . ?
C17 C10 1.574(16) . ?
C6 C5 1.406(17) . ?
C6 C7 1.548(16) . ?
C5 H5 0.9500 . ?
C5 C4 1.420(18) . ?
N1 C13 1.401(15) . ?
C2 Te2 2.136(13) . ?
C14 H14A 0.9800 . ?
C14 H14B 0.9800 . ?
C14 H14C 0.9800 . ?
C14 C4 1.543(18) . ?
C15 H15A 0.9800 . ?
C15 H15B 0.9800 . ?
C15 H15C 0.9800 . ?
C15 C7 1.538(18) . ?
C33 C34 1.38(2) . ?
C33 C38 1.42(2) . ?
C37 H37 0.9500 . ?
C37 C36 1.41(2) . ?
C37 C38 1.36(2) . ?
C12 C11 1.392(18) . ?
C12 C13 1.438(16) . ?
C45 H45 1.0000 . ?
C45 C46 1.50(2) . ?
C45 C38 1.53(2) . ?
C45 C47 1.50(2) . ?
C11 H11 0.9500 . ?
C11 C10 1.38(2) . ?
C7 C8 1.525(16) . ?
C7 C16 1.537(17) . ?
C13 C8 1.405(17) . ?
C39 H39 1.0000 . ?
C39 C41 1.53(2) . ?
C39 C34 1.51(2) . ?
C39 C40 1.55(3) . ?
C8 C9 1.393(17) . ?
C16 H16A 0.9800 . ?
C16 H16B 0.9800 . ?
C16 H16C 0.9800 . ?
C36 C35 1.36(2) . ?
C36 C42 1.52(2) . ?
C10 C9 1.413(18) . ?
C18 C23 1.44(2) . ?
C18 C19 1.38(2) . ?
C18 Te2 2.153(15) . ?
C30 H30 1.0000 . ?
C30 C23 1.50(2) . ?
C30 C31 1.66(3) . ?
C30 C32 1.47(3) . ?
C21 C22 1.38(3) . ?
C21 C20 1.37(3) . ?
C21 C27 1.52(2) . ?
C35 H35 0.9500 . ?
C35 C34 1.41(2) . ?
C23 C22 1.38(2) . ?
C9 H9 0.9500 . ?
C42 H42 1.0000 . ?
C42 C43 1.50(3) . ?
C42 C44 1.50(3) . ?
C46 H46A 0.9800 . ?
C46 H46B 0.9800 . ?
C46 H46C 0.9800 . ?
C41 H41A 0.9800 . ?
C41 H41B 0.9800 . ?
C41 H41C 0.9800 . ?
C22 H22 0.9500 . ?
C20 H20 0.9500 . ?
C20 C19 1.42(2) . ?
C31 H31A 0.9800 . ?
C31 H31B 0.9800 . ?
C31 H31C 0.9800 . ?
C43 H43A 0.9800 . ?
C43 H43B 0.9800 . ?
C43 H43C 0.9800 . ?
C19 C24 1.58(3) . ?
C47 H47A 0.9800 . ?
C47 H47B 0.9800 . ?
C47 H47C 0.9800 . ?
C27 H27 1.0000 . ?
C27 C29 1.51(4) . ?
C27 C28 1.43(3) . ?
C24 H24 1.0000 . ?
C24 C26 1.45(4) . ?
C24 C25 1.51(4) . ?
C44 H44A 0.9800 . ?
C44 H44B 0.9800 . ?
C44 H44C 0.9800 . ?
C40 H40A 0.9800 . ?
C40 H40B 0.9800 . ?
C40 H40C 0.9800 . ?
C29 H29A 0.9800 . ?
C29 H29B 0.9800 . ?
C29 H29C 0.9800 . ?
C26 H26A 0.9800 . ?
C26 H26B 0.9800 . ?
C26 H26C 0.9800 . ?
C28 H28A 0.9800 . ?
C28 H28B 0.9800 . ?
C28 H28C 0.9800 . ?
C25 H25A 0.9800 . ?
C25 H25B 0.9800 . ?
C25 H25C 0.9800 . ?
C32 H32A 0.9800 . ?
C32 H32B 0.9800 . ?
C32 H32C 0.9800 . ?

loop_
_geom_torsion_atom_site_label_1
_geom_torsion_atom_site_label_2
_geom_torsion_atom_site_label_3
_geom_torsion_atom_site_label_4
_geom_torsion
_geom_torsion_site_symmetry_1
_geom_torsion_site_symmetry_2
_geom_torsion_site_symmetry_3
_geom_torsion_site_symmetry_4
_geom_torsion_publ_flag
Te1 C33 C34 C39 -5(2) . . . . ?
Te1 C33 C34 C35 -178.6(10) . . . . ?
Te1 C33 C38 C37 -178.8(11) . . . . ?
Te1 C33 C38 C45 3(2) . . . . ?
Te1 C12 C11 C10 -171.4(9) . . . . ?
Te1 C12 C13 K1 -72.3(8) . . . . ?
Te1 C12 C13 K1 41.7(8) . . . 4_576 ?
Te1 C12 C13 N1 -8.2(13) . . . . ?
Te1 C12 C13 C8 171.4(8) . . . . ?
K1 C1 C6 C5 114.1(10) . . . . ?
K1 C1 C6 C5 -95.9(11) 4_576 . . . ?
K1 C1 C6 C7 88.8(11) 4_576 . . . ?
K1 C1 C6 C7 -61.3(11) . . . . ?
K1 C1 N1 K1 157.8(4) 4_576 . . . ?
K1 C1 N1 K1 -157.8(4) . . . 4_576 ?
K1 C1 N1 C13 94.3(9) . . . . ?
K1 C1 N1 C13 -107.9(9) 4_576 . . . ?
K1 C1 C2 K1 124.2(4) . . . 4_576 ?
K1 C1 C2 C3 -125.4(13) . . . . ?
K1 C1 C2 C3 110.4(14) 4_576 . . . ?
K1 C1 C2 Te2 58.8(7) . . . . ?
K1 C1 C2 Te2 -65.4(6) 4_576 . . . ?
K1 N1 C13 K1 -168.9(6) . . . 4_576 ?
K1 N1 C13 K1 168.9(6) 4_576 . . . ?
K1 N1 C13 C12 -90.2(9) . . . . ?
K1 N1 C13 C12 78.7(10) 4_576 . . . ?
K1 N1 C13 C8 90.3(10) . . . . ?
K1 N1 C13 C8 -100.8(10) 4_576 . . . ?
K1 C13 C8 C7 66.9(11) . . . . ?
K1 C13 C8 C7 -58.5(12) 4_576 . . . ?
K1 C13 C8 C9 -112.0(10) . . . . ?
K1 C13 C8 C9 122.6(10) 4_576 . . . ?
C1 C6 C5 C4 -0.8(18) . . . . ?
C1 C6 C7 C15 109.2(12) . . . . ?
C1 C6 C7 C8 -9.9(14) . . . . ?
C1 C6 C7 C16 -132.0(11) . . . . ?
C1 N1 C13 K1 -95.2(9) . . . . ?
C1 N1 C13 K1 95.9(10) . . . 4_576 ?
C1 N1 C13 C12 174.6(10) . . . . ?
C1 N1 C13 C8 -4.9(15) . . . . ?
C17 C10 C9 C8 176.9(11) . . . . ?
C6 C1 N1 K1 -93.9(11) . . . . ?
C6 C1 N1 K1 108.3(11) . . . 4_576 ?
C6 C1 N1 C13 0.4(17) . . . . ?
C6 C1 C2 K1 -120.1(9) . . . 4_576 ?
C6 C1 C2 C3 -9.7(19) . . . . ?
C6 C1 C2 Te2 174.5(8) . . . . ?
C6 C5 C4 C3 -2.0(17) . . . . ?
C6 C5 C4 C14 179.6(11) . . . . ?
C6 C7 C8 C13 6.2(14) . . . . ?
C6 C7 C8 C9 -175.0(10) . . . . ?
C5 C6 C7 C15 -66.2(14) . . . . ?
C5 C6 C7 C8 174.7(10) . . . . ?
C5 C6 C7 C16 52.5(14) . . . . ?
N1 C1 C6 C5 -177.2(11) . . . . ?
N1 C1 C6 C7 7.5(18) . . . . ?
N1 C1 C2 K1 62.7(9) . . . 4_576 ?
N1 C1 C2 C3 173.0(13) . . . . ?
N1 C1 C2 Te2 -2.8(13) . . . . ?
N1 C13 C8 C7 1.0(16) . . . . ?
N1 C13 C8 C9 -177.8(10) . . . . ?
C2 C3 C4 C5 -0.9(17) . . . . ?
C2 C3 C4 C14 177.4(12) . . . . ?
C2 C1 C6 C5 5.9(16) . . . . ?
C2 C1 C6 C7 -169.5(10) . . . . ?
C2 C1 N1 K1 83.0(10) . . . . ?
C2 C1 N1 K1 -74.8(10) . . . 4_576 ?
C2 C1 N1 C13 177.3(10) . . . . ?
C4 C3 C2 K1 88.9(13) . . . 4_576 ?
C4 C3 C2 C1 7(2) . . . . ?
C4 C3 C2 Te2 -177.7(8) . . . . ?
C15 C7 C8 C13 -112.5(12) . . . . ?
C15 C7 C8 C9 66.3(14) . . . . ?
C37 C36 C35 C34 2(3) . . . . ?
C37 C36 C42 C43 168(2) . . . . ?
C37 C36 C42 C44 -70(2) . . . . ?
C12 C11 C10 C17 -178.7(11) . . . . ?
C12 C11 C10 C9 -1.6(18) . . . . ?
C12 C13 C8 C7 -178.5(10) . . . . ?
C12 C13 C8 C9 2.7(16) . . . . ?
C11 C12 C13 K1 111.8(11) . . . . ?
C11 C12 C13 K1 -134.1(11) . . . 4_576 ?
C11 C12 C13 N1 176.0(11) . . . . ?
C11 C12 C13 C8 -4.5(17) . . . . ?
C11 C10 C9 C8 -0.2(18) . . . . ?
C7 C6 C5 C4 174.5(11) . . . . ?
C7 C8 C9 C10 -179.3(11) . . . . ?
C13 C12 C11 C10 3.9(19) . . . . ?
C13 C8 C9 C10 -0.4(17) . . . . ?
C16 C7 C8 C13 127.5(12) . . . . ?
C16 C7 C8 C9 -53.6(15) . . . . ?
C36 C37 C38 C33 -3(2) . . . . ?
C36 C37 C38 C45 175.1(16) . . . . ?
C36 C35 C34 C33 -3(2) . . . . ?
C36 C35 C34 C39 -176.2(16) . . . . ?
C18 C23 C22 C21 -2(3) . . . . ?
C18 C19 C24 C26 131(2) . . . . ?
C18 C19 C24 C25 -105(2) . . . . ?
C30 C23 C22 C21 176.5(18) . . . . ?
C21 C20 C19 C18 0(3) . . . . ?
C21 C20 C19 C24 -177(2) . . . . ?
C35 C36 C42 C43 -14(3) . . . . ?
C35 C36 C42 C44 107(2) . . . . ?
C23 C18 C19 C20 1(3) . . . . ?
C23 C18 C19 C24 178.3(18) . . . . ?
C42 C36 C35 C34 -175.3(17) . . . . ?
C46 C45 C38 C33 98.1(18) . . . . ?
C46 C45 C38 C37 -80(2) . . . . ?
C41 C39 C34 C33 149.7(15) . . . . ?
C41 C39 C34 C35 -37(2) . . . . ?
C22 C21 C20 C19 -3(3) . . . . ?
C22 C21 C27 C29 -72(3) . . . . ?
C22 C21 C27 C28 56(3) . . . . ?
C34 C33 C38 C37 3(2) . . . . ?
C34 C33 C38 C45 -175.3(14) . . . . ?
C20 C21 C22 C23 4(3) . . . . ?
C20 C21 C27 C29 104(3) . . . . ?
C20 C21 C27 C28 -127(3) . . . . ?
C20 C19 C24 C26 -52(3) . . . . ?
C20 C19 C24 C25 73(2) . . . . ?
C38 C33 C34 C39 172.9(14) . . . . ?
C38 C33 C34 C35 0(2) . . . . ?
C38 C37 C36 C35 1(3) . . . . ?
C38 C37 C36 C42 178.4(16) . . . . ?
C31 C30 C23 C18 86.8(19) . . . . ?
C31 C30 C23 C22 -92(2) . . . . ?
C19 C18 C23 C30 -179.0(17) . . . . ?
C19 C18 C23 C22 -1(2) . . . . ?
C47 C45 C38 C33 -138.7(16) . . . . ?
C47 C45 C38 C37 43(2) . . . . ?
C27 C21 C22 C23 -179.5(18) . . . . ?
C27 C21 C20 C19 -179.7(18) . . . . ?
Te2 C18 C23 C30 -5(2) . . . . ?
Te2 C18 C23 C22 173.2(12) . . . . ?
Te2 C18 C19 C20 -172.4(14) . . . . ?
Te2 C18 C19 C24 5(3) . . . . ?
C40 C39 C34 C33 -85(2) . . . . ?
C40 C39 C34 C35 88.2(19) . . . . ?
C32 C30 C23 C18 -148(2) . . . . ?
C32 C30 C23 C22 33(3) . . . . ?

loop_
_twin_individual_id
_twin_individual_mass_fraction_refined
1 0.81071
2 0.18929
